data_4037609
loop_
_publ_author_name
'Goel, Atul'
'Sharma, Ashutosh'
'Rawat, Madhu'
'Anand, R. S.'
'Kant, Ruchir'

_publ_section_title
;
 Synthesis of fluorescent C2-bridged teraryls and quateraryls for blue,
 sky-blue, and green color light-emitting devices.
;
_journal_issue 22
_journal_name_full 'The Journal of organic chemistry'
_journal_page_first 10873
_journal_page_last 10880
_journal_paper_doi 10.1021/jo501891w
_journal_volume 79
_journal_year 2014
_chemical_compound_source 'see text'
_chemical_formula_moiety 'C24 H22 N2 S'
_chemical_formula_sum 'C24 H22 N2 S'
_chemical_formula_weight 370.51
_space_group_IT_number 92
_space_group_name_Hall 'P 4abw 2nw'
_space_group_name_H-M_alt 'P 41 21 2'
_symmetry_cell_setting tetragonal
_symmetry_Int_Tables_number 92
_symmetry_space_group_name_Hall 'P 4abw 2nw'
_symmetry_space_group_name_H-M 'P 41 21 2'
_atom_sites_solution_hydrogens geom
_atom_sites_solution_primary direct
_atom_sites_solution_secondary difmap
_cell_angle_alpha 90
_cell_angle_beta 90
_cell_angle_gamma 90
_cell_formula_units_Z 8
_cell_length_a 11.096(3)
_cell_length_b 11.096(3)
_cell_length_c 31.919(8)
_cell_measurement_reflns_used 6143
_cell_measurement_temperature 293(2)
_cell_measurement_theta_max 25.4
_cell_measurement_theta_min 3.1
_cell_volume 3929.9(18)
_computing_cell_refinement
;
CrystalClear-SM Expert 2.1 b24 (Rigaku, 2012)
;
_computing_data_collection
;
CrystalClear-SM Expert 2.1 b24 (Rigaku, 2012)
;
_computing_data_reduction
;
CrystalClear-SM Expert 2.1 b24 (Rigaku, 2012)
;
_computing_molecular_graphics 'SHELXTL (Bruker, 1997)'
_computing_publication_material 'PLATON (Spek, 2003)'
_computing_structure_refinement 'SHELXL-97 (Sheldrick, 1997)'
_computing_structure_solution 'SHELXS-97 (Sheldrick, 1990)'
_diffrn_ambient_temperature 293(2)
_diffrn_detector CCD
_diffrn_detector_area_resol_mean 28.5714
_diffrn_measured_fraction_theta_full 0.996
_diffrn_measured_fraction_theta_max 0.996
_diffrn_measurement_device
;
AFC12 (Right): Kappa 3 circle
;
_diffrn_measurement_device_type
;
Rigaku Saturn724+ (4x4 bin mode)
;
_diffrn_measurement_method 'profile data from \w-scans'
_diffrn_measurement_specimen_support Loop
_diffrn_radiation_monochromator Confocal
_diffrn_radiation_type 'Mo K\a'
_diffrn_radiation_wavelength 0.71075
_diffrn_reflns_av_R_equivalents 0.0365
_diffrn_reflns_av_sigmaI/netI 0.0224
_diffrn_reflns_limit_h_max 13
_diffrn_reflns_limit_h_min -13
_diffrn_reflns_limit_k_max 13
_diffrn_reflns_limit_k_min -13
_diffrn_reflns_limit_l_max 27
_diffrn_reflns_limit_l_min -38
_diffrn_reflns_number 30545
_diffrn_reflns_theta_full 25.37
_diffrn_reflns_theta_max 25.37
_diffrn_reflns_theta_min 3.14
_diffrn_source MicroMax003_Mo
_diffrn_source_current 0.6
_diffrn_source_power 0.0
_diffrn_source_voltage 50.0
_exptl_absorpt_coefficient_mu 0.175
_exptl_absorpt_correction_T_max 0.9082
_exptl_absorpt_correction_T_min 0.8554
_exptl_absorpt_correction_type multi-scan
_exptl_absorpt_process_details 'REQAB (Rigaku, 1998)'
_exptl_crystal_colour Colorless
_exptl_crystal_density_diffrn 1.252
_exptl_crystal_density_method 'Not Measured'
_exptl_crystal_description Block
_exptl_crystal_F_000 1568
_exptl_crystal_size_max 0.92
_exptl_crystal_size_mid 0.81
_exptl_crystal_size_min 0.56
_refine_diff_density_max 0.093
_refine_diff_density_min -0.164
_refine_diff_density_rms 0.032
_refine_ls_abs_structure_details 'Flack H D (1983), Acta Cryst. A39, 876-881'
_refine_ls_abs_structure_Flack 0.02(8)
_refine_ls_extinction_method none
_refine_ls_goodness_of_fit_ref 1.049
_refine_ls_hydrogen_treatment constr
_refine_ls_matrix_type full
_refine_ls_number_parameters 300
_refine_ls_number_reflns 3598
_refine_ls_number_restraints 0
_refine_ls_restrained_S_all 1.049
_refine_ls_R_factor_all 0.0398
_refine_ls_R_factor_gt 0.0356
_refine_ls_shift/su_max 0.000
_refine_ls_shift/su_mean 0.000
_refine_ls_structure_factor_coef Fsqd
_refine_ls_weighting_details 'calc w=1/[\s^2^(Fo^2^)+(0.0491P)^2^+0.0000P] where P=(Fo^2^+2Fc^2^)/3'
_refine_ls_weighting_scheme calc
_refine_ls_wR_factor_gt 0.0807
_refine_ls_wR_factor_ref 0.0833
_reflns_number_gt 3322
_reflns_number_total 3598
_reflns_threshold_expression >2sigma(I)
_cod_data_source_file jo501891w_si_002.cif
_cod_data_source_block xrf13022014a
_cod_depositor_comments
;
The following automatic conversions were performed:

data item '_refine_ls_hydrogen_treatment' value 'Constr' was changed
to 'constr' in accordance with the
/home/saulius/struct/COD-crude-data/automatic-downloads/DataCite-retrospective/ACS/depositions/lib/dictionaries/cif_core.dic
dictionary named 'cif_core.dic' version 2.4.2 last updated on
2011-04-26.

data item '_symmetry_cell_setting' value 'Tetragonal' was changed to
'tetragonal' in accordance with the
/home/saulius/struct/COD-crude-data/automatic-downloads/DataCite-retrospective/ACS/depositions/lib/dictionaries/cif_core.dic
dictionary named 'cif_core.dic' version 2.4.2 last updated on
2011-04-26.

Automatic conversion script
Id: cif_fix_values 6909 2019-04-08 15:41:33Z antanas 
;
_cod_database_code 4037609

loop_
_symmetry_equiv_pos_site_id
_symmetry_equiv_pos_as_xyz
1 x,y,z
2 1/2-y,1/2+x,1/4+z
3 -x,-y,1/2+z
4 1/2+y,1/2-x,3/4+z
5 1/2+x,1/2-y,3/4-z
6 y,x,-z
7 1/2-x,1/2+y,1/4-z
8 -y,-x,1/2-z

loop_
_atom_site_aniso_label
_atom_site_aniso_U_11
_atom_site_aniso_U_22
_atom_site_aniso_U_33
_atom_site_aniso_U_23
_atom_site_aniso_U_13
_atom_site_aniso_U_12
S1B 0.0798 0.0552 0.0648 0.0083 -0.0299 -0.0052
N1 0.0518 0.0465 0.0454 -0.0028 0.0080 -0.0058
N2 0.1605 0.0637 0.0729 0.0137 -0.0273 0.0009
C1 0.0588 0.0439 0.0406 -0.0006 0.0020 0.0058
C2 0.0460 0.0427 0.0410 -0.0039 0.0052 0.0022
C3 0.0456 0.0464 0.0376 -0.0048 -0.0030 -0.0019
C4 0.0403 0.0460 0.0407 -0.0021 0.0000 0.0007
C4A 0.0458 0.0459 0.0385 -0.0072 -0.0019 0.0044
C4B 0.0467 0.0489 0.0389 -0.0096 0.0047 -0.0019
C5 0.0532 0.0490 0.0481 -0.0071 0.0053 -0.0049
C6 0.0716 0.0503 0.0569 -0.0091 0.0148 -0.0093
C7 0.0741 0.0639 0.0597 -0.0196 0.0163 -0.0258
C8 0.0555 0.0850 0.0494 -0.0198 0.0022 -0.0179
C8A 0.0474 0.0684 0.0427 -0.0165 0.0016 -0.0028
C9 0.0666 0.0873 0.0516 -0.0225 -0.0193 0.0181
C10 0.0902 0.0582 0.0448 -0.0075 -0.0185 0.0127
C10A 0.0595 0.0467 0.0367 -0.0057 -0.0027 0.0097
C12 0.0587 0.0665 0.0718 0.0006 0.0200 -0.0064
C13 0.0696 0.0713 0.0921 0.0108 0.0200 -0.0177
C14 0.0843 0.0643 0.1011 0.0008 -0.0041 -0.0300
C15 0.0995 0.0634 0.0651 -0.0115 0.0028 -0.0249
C16 0.0759 0.0588 0.0507 -0.0072 0.0024 -0.0217
C17 0.0580 0.0407 0.0387 -0.0033 -0.0035 -0.0038
C18B 0.1261 0.0875 0.0639 0.0093 -0.0028 0.0129
C19B 0.1033 0.0678 0.0632 0.0130 -0.0285 0.0072
C20B 0.0838 0.0505 0.0584 0.0160 0.0060 0.0073
C21 0.0962 0.0471 0.0487 -0.0021 -0.0106 0.0058
S1A 0.0644 0.0542 0.0510 -0.0007 0.0065 -0.0088
C18A 0.1394 0.1327 0.1085 0.0168 0.0026 -0.0223
C19A 0.1331 0.0358 0.0540 0.0058 -0.0092 0.0055
C20A 0.0841 0.0533 0.0613 0.0135 -0.0013 -0.0064

loop_
_atom_site_label
_atom_site_type_symbol
_atom_site_thermal_displace_type
_atom_site_fract_x
_atom_site_fract_y
_atom_site_fract_z
_atom_site_occupancy
_atom_site_U_iso_or_equiv
S1B S Uani 0.60458 0.19142 0.22538 0.582 0.0666
N1 N Uani 0.58431 0.64367 0.15929 1.000 0.0479
N2 N Uani 0.45915 0.69152 0.05903 1.000 0.0991
C1 C Uani 0.47779 0.51416 0.11060 1.000 0.0478
C2 C Uani 0.53337 0.53060 0.14986 1.000 0.0432
C3 C Uani 0.52886 0.43496 0.17756 1.000 0.0432
C4 C Uani 0.47988 0.32308 0.16692 1.000 0.0424
C4A C Uani 0.43348 0.30419 0.12611 1.000 0.0434
C4B C Uani 0.39430 0.18561 0.10933 1.000 0.0448
C5 C Uani 0.44725 0.07703 0.12098 1.000 0.0501
C6 C Uani 0.40975 -0.03035 0.10400 1.000 0.0596
C7 C Uani 0.31822 -0.03213 0.07506 1.000 0.0659
C8 C Uani 0.26793 0.07427 0.06209 1.000 0.0633
C8A C Uani 0.30471 0.18396 0.07836 1.000 0.0528
C9 C Uani 0.25910 0.30245 0.06226 1.000 0.0685
C10 C Uani 0.36454 0.38853 0.05765 1.000 0.0644
C10A C Uani 0.42777 0.40351 0.09895 1.000 0.0477
C12 C Uani 0.69369 0.67270 0.13563 1.000 0.0657
C13 C Uani 0.72301 0.80551 0.13935 1.000 0.0777
C14 C Uani 0.73576 0.84316 0.18431 1.000 0.0833
C15 C Uani 0.62596 0.80524 0.20881 1.000 0.0760
C16 C Uani 0.60017 0.67191 0.20364 1.000 0.0618
C17 C Uani 0.48000 0.22928 0.19953 1.000 0.0458
C18B C Uani 0.37827 0.16018 0.21381 0.582 0.0925
C19B C Uani 0.54963 0.10651 0.25441 0.582 0.0781
C20B C Uani 0.43816 0.07682 0.25226 0.582 0.0642
C21 C Uani 0.46866 0.61384 0.08224 1.000 0.0640
S1A S Uani 0.36113 0.15381 0.21587 0.418 0.0565
C18A C Uani 0.58344 0.19290 0.22221 0.418 0.1269
C19A C Uani 0.53237 0.08251 0.25557 0.418 0.0743
C20A C Uani 0.40591 0.08686 0.24537 0.418 0.0662
H8 H Uiso 0.20761 0.07280 0.04187 1.000 0.0706
H9A H Uiso 0.20047 0.33559 0.08164 1.000 0.0822
H9B H Uiso 0.22005 0.29109 0.03536 1.000 0.0674
H10A H Uiso 0.42061 0.35735 0.03701 1.000 0.0701
H5 H Uiso 0.50916 0.07714 0.14062 1.000 0.0523
H6 H Uiso 0.44643 -0.10199 0.11212 1.000 0.0639
H7 H Uiso 0.29058 -0.10500 0.06435 1.000 0.0777
H12B H Uiso 0.76057 0.62545 0.14628 1.000 0.0755
H13A H Uiso 0.79756 0.82220 0.12458 1.000 0.0971
H13B H Uiso 0.65947 0.85229 0.12627 1.000 0.0983
H14A H Uiso 0.74512 0.92995 0.18590 1.000 0.1062
H14B H Uiso 0.80707 0.80619 0.19630 1.000 0.1096
H15A H Uiso 0.55681 0.85126 0.19933 1.000 0.1047
H15B H Uiso 0.63845 0.82299 0.23825 1.000 0.1022
H16A H Uiso 0.66654 0.62522 0.21495 1.000 0.0937
H16B H Uiso 0.52772 0.65078 0.21898 1.000 0.0675
H18B H Uiso 0.29922 0.16149 0.20414 0.582 0.1110
H19B H Uiso 0.59715 0.07253 0.27530 0.582 0.0937
H20B H Uiso 0.39848 0.02026 0.26875 0.582 0.0771
H10B H Uiso 0.33572 0.46619 0.04794 1.000 0.0895
H11 H Uiso 0.55971 0.44553 0.20441 1.000 0.0434
H12A H Uiso 0.68212 0.65200 0.10638 1.000 0.0700
H18A H Uiso 0.66162 0.22219 0.21963 0.418 0.1523
H19A H Uiso 0.57395 0.03435 0.27454 0.418 0.0891
H20A H Uiso 0.35339 0.03897 0.26081 0.418 0.0795

loop_
_atom_type_symbol
_atom_type_description
_atom_type_scat_dispersion_real
_atom_type_scat_dispersion_imag
_atom_type_scat_source
S S 0.1246 0.1234 'International Tables Vol C Tables 4.2.6.8 and 6.1.1.4'
N N 0.0061 0.0033 'International Tables Vol C Tables 4.2.6.8 and 6.1.1.4'
H H 0.0000 0.0000 'International Tables Vol C Tables 4.2.6.8 and 6.1.1.4'
C C 0.0033 0.0016 'International Tables Vol C Tables 4.2.6.8 and 6.1.1.4'

loop_
_geom_angle_atom_site_label_1
_geom_angle_atom_site_label_2
_geom_angle_atom_site_label_3
_geom_angle
_geom_angle_publ_flag
C17 S1A C20A 102.36 yes
C17 S1B C19B 97.53 yes
C2 N1 C16 116.52 yes
C12 N1 C16 110.64 yes
C2 N1 C12 114.71 yes
C2 C1 C10A 121.62 no
C2 C1 C21 119.53 no
C10A C1 C21 118.82 no
N1 C2 C1 118.76 yes
N1 C2 C3 124.17 yes
C1 C2 C3 116.99 no
C2 C3 C4 122.73 no
C3 C4 C4A 119.78 no
C3 C4 C17 117.12 no
C4A C4 C17 123.10 no
C4 C4A C4B 124.68 no
C4 C4A C10A 117.92 no
C4B C4A C10A 117.36 no
C4A C4B C8A 118.24 no
C5 C4B C8A 118.46 no
C4A C4B C5 123.18 no
C4B C5 C6 121.19 no
C5 C6 C7 120.14 no
C6 C7 C8 119.49 no
C7 C8 C8A 121.60 no
C4B C8A C8 119.01 no
C8 C8A C9 122.86 no
C4B C8A C9 118.00 no
C8A C9 C10 108.96 no
C9 C10 C10A 110.15 no
C1 C10A C10 121.06 no
C4A C10A C10 118.43 no
C1 C10A C4A 120.49 no
N1 C12 C13 110.58 yes
C12 C13 C14 111.47 no
C13 C14 C15 110.01 no
C14 C15 C16 111.61 no
N1 C16 C15 109.73 yes
S1B C17 C18B 111.12 yes
C4 C17 C18B 126.88 no
S1B C17 C4 122.00 yes
C4 C17 C18A 124.32 no
S1A C17 C18A 110.03 yes
S1A C17 C4 125.63 yes
C17 C18A C19A 104.63 no
C17 C18B C20B 102.43 no
C18A C19A C20A 99.04 no
S1B C19B C20B 122.45 yes
S1A C20A C19A 123.75 yes
C18B C20B C19B 106.28 no
N2 C21 C1 178.12 yes
C2 C3 H11 119.00 no
C4 C3 H11 119.00 no
C4B C5 H5 119.00 no
C6 C5 H5 119.00 no
C5 C6 H6 120.00 no
C7 C6 H6 120.00 no
C6 C7 H7 120.00 no
C8 C7 H7 120.00 no
C7 C8 H8 119.00 no
C8A C8 H8 119.00 no
C8A C9 H9A 110.00 no
C8A C9 H9B 110.00 no
C10 C9 H9A 110.00 no
C10 C9 H9B 110.00 no
H9A C9 H9B 108.00 no
C9 C10 H10A 110.00 no
C9 C10 H10B 110.00 no
C10A C10 H10A 110.00 no
C10A C10 H10B 110.00 no
H10A C10 H10B 108.00 no
N1 C12 H12A 110.00 no
N1 C12 H12B 110.00 no
C13 C12 H12A 110.00 no
C13 C12 H12B 110.00 no
H12A C12 H12B 108.00 no
C12 C13 H13A 109.00 no
C12 C13 H13B 109.00 no
C14 C13 H13A 109.00 no
C14 C13 H13B 109.00 no
H13A C13 H13B 108.00 no
C13 C14 H14A 110.00 no
C13 C14 H14B 110.00 no
C15 C14 H14A 110.00 no
C15 C14 H14B 110.00 no
H14A C14 H14B 108.00 no
C14 C15 H15A 109.00 no
C14 C15 H15B 109.00 no
C16 C15 H15A 109.00 no
C16 C15 H15B 109.00 no
H15A C15 H15B 108.00 no
N1 C16 H16A 110.00 no
N1 C16 H16B 110.00 no
C15 C16 H16A 110.00 no
C15 C16 H16B 110.00 no
H16A C16 H16B 108.00 no
C19A C18A H18A 128.00 no
C17 C18A H18A 128.00 no
C20B C18B H18B 129.00 no
C17 C18B H18B 129.00 no
C20A C19A H19A 130.00 no
C18A C19A H19A 130.00 no
C20B C19B H19B 119.00 no
S1B C19B H19B 119.00 no
C19A C20A H20A 118.00 no
S1A C20A H20A 118.00 no
C19B C20B H20B 127.00 no
C18B C20B H20B 127.00 no

loop_
_geom_bond_atom_site_label_1
_geom_bond_atom_site_label_2
_geom_bond_distance
_geom_bond_publ_flag
S1A C17 1.6470 yes
S1A C20A 1.2983 yes
S1B C17 1.6637 yes
S1B C19B 1.4554 yes
N1 C16 1.4606 yes
N1 C2 1.4086 yes
N1 C12 1.4653 yes
N2 C21 1.1417 yes
C1 C2 1.4086 no
C1 C10A 1.3977 no
C1 C21 1.4327 no
C2 C3 1.3823 no
C3 C4 1.3971 no
C4 C17 1.4721 no
C4 C4A 1.4163 no
C4A C4B 1.4855 no
C4A C10A 1.4037 no
C4B C8A 1.4022 no
C4B C5 1.3910 no
C5 C6 1.3735 no
C6 C7 1.3728 no
C7 C8 1.3699 no
C8 C8A 1.3848 no
C8A C9 1.4996 no
C9 C10 1.5176 no
C10 C10A 1.5025 no
C12 C13 1.5138 no
C13 C14 1.5013 no
C14 C15 1.5077 no
C15 C16 1.5159 no
C17 C18B 1.4387 no
C17 C18A 1.4157 no
C18A C19A 1.7190 no
C18B C20B 1.6742 no
C19A C20A 1.4413 no
C19B C20B 1.2819 no
C3 H11 0.9300 no
C5 H5 0.9300 no
C6 H6 0.9300 no
C7 H7 0.9300 no
C8 H8 0.9300 no
C9 H9A 0.9700 no
C9 H9B 0.9700 no
C10 H10A 0.9700 no
C10 H10B 0.9700 no
C12 H12A 0.9700 no
C12 H12B 0.9700 no
C13 H13A 0.9700 no
C13 H13B 0.9700 no
C14 H14A 0.9700 no
C14 H14B 0.9700 no
C15 H15A 0.9700 no
C15 H15B 0.9700 no
C16 H16A 0.9700 no
C16 H16B 0.9700 no
C18A H18A 0.9300 no
C18B H18B 0.9300 no
C19A H19A 0.9300 no
C19B H19B 0.9300 no
C20A H20A 0.9300 no
C20B H20B 0.9300 no

loop_
_geom_contact_atom_site_label_1
_geom_contact_atom_site_label_2
_geom_contact_distance
_geom_contact_site_symmetry_2
_geom_contact_publ_flag
S1A C4B 3.4384 . no
S1A C5 3.2881 . no
S1B S1B 3.5661 8_665 no
S1A H10B 3.0500 7_545 no
S1A H16A 2.9800 8_665 no
S1A H5 3.0300 . no
S1B H5 3.1700 . no
S1B H11 2.9400 . no
N2 C6 3.4475 1_565 no
N2 H10B 2.8700 . no
N2 H12A 2.9300 . no
N2 H19B 2.8700 4_564 no
N2 H6 2.8500 1_565 no
N2 H7 2.9400 1_565 no
N2 H18B 2.9200 7_555 no
N2 H19A 2.9500 4_564 no
C2 C8 3.5898 7_555 no
C4B C18B 3.3515 . no
C4B S1A 3.4384 . no
C5 C18B 3.1964 . no
C5 S1A 3.2881 . no
C5 C17 3.0451 . no
C6 N2 3.4475 1_545 no
C8 C2 3.5898 7_545 no
C12 C21 3.0927 . no
C15 C19A 3.5736 1_565 no
C17 C5 3.0451 . no
C18B C4B 3.3515 . no
C18B C5 3.1964 . no
C19A C15 3.5736 1_545 no
C21 C12 3.0927 . no
C1 H12A 2.7400 . no
C2 H13A 3.0800 7_645 no
C3 H16A 2.8700 . no
C3 H16B 2.7400 . no
C3 H18A 3.0900 . no
C3 H13A 2.8400 7_645 no
C4 H13A 2.8000 7_645 no
C4 H5 2.8700 . no
C4A H13A 2.9900 7_645 no
C4A H9A 2.9700 . no
C4B H10A 3.0100 . no
C6 H19A 2.9300 4_554 no
C6 H9A 2.8200 7_545 no
C7 H15B 3.0100 4_454 no
C7 H19A 2.9300 4_554 no
C10 H10A 3.0400 6_555 no
C16 H11 2.5500 . no
C17 H5 2.5500 . no
C18A H11 2.8700 . no
C18A H5 3.0200 . no
C18B H16A 2.9800 8_665 no
C18B H5 2.9000 . no
C20A H16A 3.0300 8_665 no
C21 H10B 2.4600 . no
C21 H12A 2.5300 . no
H5 S1A 3.0300 . no
H5 C17 2.5500 . no
H5 C18B 2.9000 . no
H5 S1B 3.1700 . no
H5 C4 2.8700 . no
H5 C18A 3.0200 . no
H6 H9A 2.5200 7_545 no
H6 N2 2.8500 1_545 no
H6 H13B 2.4600 1_545 no
H7 H15B 2.4800 4_454 no
H7 N2 2.9400 1_545 no
H8 H9B 2.4300 . no
H9A C4A 2.9700 . no
H9A C6 2.8200 7_555 no
H9A H6 2.5200 7_555 no
H9B H8 2.4300 . no
H9B H9B 2.5200 6_555 no
H10A C10 3.0400 6_555 no
H10A H10A 2.5600 6_555 no
H10A C4B 3.0100 . no
H10B S1A 3.0500 7_555 no
H10B N2 2.8700 . no
H10B C21 2.4600 . no
H11 H16A 2.3400 . no
H11 C16 2.5500 . no
H11 H16B 2.3500 . no
H11 C18A 2.8700 . no
H11 S1B 2.9400 . no
H12A N2 2.9300 . no
H12A C1 2.7400 . no
H12A C21 2.5300 . no
H12B H16A 2.4300 . no
H13A C3 2.8400 7_655 no
H13A C4 2.8000 7_655 no
H13A C4A 2.9900 7_655 no
H13A C2 3.0800 7_655 no
H13B H6 2.4600 1_565 no
H13B H15A 2.6000 . no
H15A H13B 2.6000 . no
H15B H7 2.4800 2_555 no
H15B C7 3.0100 2_555 no
H16A H11 2.3400 . no
H16A H12B 2.4300 . no
H16A C3 2.8700 . no
H16A C18B 2.9800 8_665 no
H16A S1A 2.9800 8_665 no
H16A C20A 3.0300 8_665 no
H16B H11 2.3500 . no
H16B C3 2.7400 . no
H18A C3 3.0900 . no
H18B N2 2.9200 7_545 no
H19A C6 2.9300 2_545 no
H19A N2 2.9500 2_645 no
H19A C7 2.9300 2_545 no
H19B N2 2.8700 2_645 no

loop_
_geom_torsion_atom_site_label_1
_geom_torsion_atom_site_label_2
_geom_torsion_atom_site_label_3
_geom_torsion_atom_site_label_4
_geom_torsion
_geom_torsion_publ_flag
C17 S1B C19B C20B 4.75 no
C19B S1B C17 C18B -3.90 no
C19B S1B C17 C4 175.51 no
C2 N1 C12 C13 165.42 no
C12 N1 C2 C1 -70.29 no
C16 N1 C2 C3 -18.56 no
C16 N1 C2 C1 158.15 no
C16 N1 C12 C13 -60.26 no
C12 N1 C2 C3 113.00 no
C2 N1 C16 C15 -166.09 no
C12 N1 C16 C15 60.50 no
C21 C1 C10A C4A -179.15 no
C2 C1 C10A C10 177.61 no
C21 C1 C10A C10 -0.45 no
C10A C1 C2 C3 -4.41 no
C10A C1 C2 N1 178.65 no
C21 C1 C2 C3 173.64 no
C2 C1 C10A C4A -1.09 no
C21 C1 C2 N1 -3.31 no
C1 C2 C3 C4 4.60 no
N1 C2 C3 C4 -178.64 no
C2 C3 C4 C4A 0.69 no
C2 C3 C4 C17 -179.57 no
C3 C4 C17 S1B -52.35 no
C3 C4 C17 C18B 126.97 no
C4A C4 C17 S1B 127.38 no
C17 C4 C4A C10A 174.07 no
C17 C4 C4A C4B -8.23 no
C4A C4 C17 C18B -53.31 no
C3 C4 C4A C4B 171.49 no
C3 C4 C4A C10A -6.21 no
C4 C4A C10A C1 6.38 no
C4B C4A C10A C10 9.78 no
C4 C4A C10A C10 -172.35 no
C10A C4A C4B C8A -30.42 no
C10A C4A C4B C5 145.51 no
C4B C4A C10A C1 -171.48 no
C4 C4A C4B C5 -32.20 no
C4 C4A C4B C8A 151.87 no
C5 C4B C8A C8 3.27 no
C5 C4B C8A C9 -172.60 no
C4A C4B C8A C9 3.53 no
C4A C4B C5 C6 -178.62 no
C8A C4B C5 C6 -2.70 no
C4A C4B C8A C8 179.39 no
C4B C5 C6 C7 -0.20 no
C5 C6 C7 C8 2.52 no
C6 C7 C8 C8A -1.91 no
C7 C8 C8A C4B -1.02 no
C7 C8 C8A C9 174.64 no
C8 C8A C9 C10 -135.62 no
C4B C8A C9 C10 40.08 no
C8A C9 C10 C10A -57.79 no
C9 C10 C10A C4A 34.13 no
C9 C10 C10A C1 -144.59 no
N1 C12 C13 C14 56.40 no
C12 C13 C14 C15 -52.71 no
C13 C14 C15 C16 53.52 no
C14 C15 C16 N1 -57.52 no
C4 C17 C18B C20B -177.10 no
S1B C17 C18B C20B 2.28 no
C17 C18B C20B C19B 0.41 no
S1B C19B C20B C18B -3.66 no
